data_9009331
loop_
_publ_author_name
'Hawthorne, F. C.'

_publ_section_title
;
 The crystal chemistry of the benitoite group minerals and
 structural relations in (Si3O9) ring structures
 Sample: "late-stage interstitial mineral in aegirine-riebeckite granite",
 Rockall Island, Scotland
;
_journal_name_full 'Neues Jahrbuch fur Mineralogie, Monatshefte'
_journal_page_first 16
_journal_page_last 30
_journal_volume 1987
_journal_year 1987
_chemical_formula_sum 'Ba O9 Si3 Ti0.03 Zr0.97'
_chemical_name_mineral Bazirite
_space_group_IT_number 188
_symmetry_space_group_name_Hall 'P -6c 2'
_symmetry_space_group_name_H-M 'P -6 c 2'
_cell_angle_alpha 90
_cell_angle_beta 90
_cell_angle_gamma 120
_cell_length_a 6.742
_cell_length_b 6.742
_cell_length_c 9.930
_cell_formula_units_Z 2
_cell_volume 390.893
_database_code_amcsd 0014809
_exptl_crystal_density_diffrn 3.870
_cod_original_formula_sum 'Ba (Zr.97 Ti.03) Si3 O9'
_cod_database_code 9009331

loop_
_space_group_symop_operation_xyz
x,y,z
x,x-y,-z
-x+y,-x,1/2-z
-y,-x,1/2+z
-y,x-y,z
-x+y,y,-z
x,y,1/2-z
x,x-y,1/2+z
-x+y,-x,z
-y,-x,-z
-y,x-y,1/2-z
-x+y,y,1/2+z

loop_
_atom_site_aniso_label
_atom_site_aniso_U_11
_atom_site_aniso_U_22
_atom_site_aniso_U_33
_atom_site_aniso_U_12
_atom_site_aniso_U_13
_atom_site_aniso_U_23
Ba 0.01080 0.01080 0.02120 0.00540 0.00000 0.00000
Zr 0.00210 0.00210 0.00250 0.00110 0.00000 0.00000
Ti 0.00210 0.00210 0.00250 0.00110 0.00000 0.00000
Si 0.00750 0.00590 0.01210 0.00320 0.00000 0.00000
O1 0.00870 0.00520 0.02420 0.00250 0.00000 0.00000
O2 0.01050 0.00970 0.01410 0.00400 0.00050 0.00320

loop_
_atom_site_label
_atom_site_fract_x
_atom_site_fract_y
_atom_site_fract_z
_atom_site_occupancy
_atom_site_U_iso_or_equiv
Ba 0.66667 0.33333 0.00000 1.00000 0.01430
Zr 0.33333 0.66667 0.00000 0.97000 0.00230
Ti 0.33333 0.66667 0.00000 0.03000 0.00230
Si 0.06150 0.28230 0.25000 1.00000 0.00860
O1 0.24810 0.19460 0.25000 1.00000 0.01310
O2 0.07670 0.42170 0.11510 1.00000 0.01190

loop_
_cod_related_entry_id
_cod_related_entry_database
_cod_related_entry_code
1 AMCSD 0014809
